data_7236954
loop_
_publ_author_name
'Xiang, Yepeng'
'Zhao, Yongbiao'
'Xu, Nan'
'Gong, Shaolong'
'Ni, Fan'
'Wu, Kailong'
'Luo, Jiajia'
'Xie, Guohua'
'Lu, Zheng-Hong'
'Yang, Chuluo'

_publ_section_title
;
 Halogen-induced internal heavy-atom effect shortening the emissive
 lifetime and improving the fluorescence efficiency of thermally activated
 delayed fluorescence emitters
;
_journal_issue 46
_journal_name_full 'Journal of Materials Chemistry C'
_journal_page_first 12204
_journal_paper_doi 10.1039/C7TC04181K
_journal_volume 5
_journal_year 2017
_chemical_formula_sum 'C81 H52 Cl4 N8 O4'
_chemical_formula_weight 1343.10
_chemical_name_systematic ClPPM
_space_group_crystal_system triclinic
_space_group_IT_number 2
_space_group_name_Hall '-P 1'
_space_group_name_H-M_alt 'P -1'
_atom_sites_solution_hydrogens geom
_audit_creation_method SHELXL-2014/7
_audit_update_record
;
2017-03-15 deposited with the CCDC.
2017-11-08 downloaded from the CCDC.
;
_cell_angle_alpha 67.580(2)
_cell_angle_beta 83.551(2)
_cell_angle_gamma 88.048(2)
_cell_formula_units_Z 1
_cell_length_a 9.0807(7)
_cell_length_b 12.8892(10)
_cell_length_c 15.1975(11)
_cell_measurement_reflns_used 3234
_cell_measurement_temperature 296(2)
_cell_measurement_theta_max 25.10
_cell_measurement_theta_min 2.26
_cell_volume 1633.8(2)
_computing_structure_refinement 'SHELXL-2014/7 (Sheldrick, 2014)'
_diffrn_ambient_temperature 296(2)
_diffrn_measured_fraction_theta_full 0.995
_diffrn_measured_fraction_theta_max 0.995
_diffrn_measurement_device_type CCD
_diffrn_radiation_type MoK\a
_diffrn_radiation_wavelength 0.71073
_diffrn_reflns_av_R_equivalents 0.0262
_diffrn_reflns_av_unetI/netI 0.0419
_diffrn_reflns_Laue_measured_fraction_full 0.995
_diffrn_reflns_Laue_measured_fraction_max 0.995
_diffrn_reflns_limit_h_max 10
_diffrn_reflns_limit_h_min -10
_diffrn_reflns_limit_k_max 15
_diffrn_reflns_limit_k_min -15
_diffrn_reflns_limit_l_max 10
_diffrn_reflns_limit_l_min -18
_diffrn_reflns_number 10665
_diffrn_reflns_point_group_measured_fraction_full 0.995
_diffrn_reflns_point_group_measured_fraction_max 0.995
_diffrn_reflns_theta_full 25.143
_diffrn_reflns_theta_max 25.143
_diffrn_reflns_theta_min 1.458
_exptl_absorpt_coefficient_mu 0.243
_exptl_absorpt_correction_type multi-scan
_exptl_absorpt_process_details sadabs
_exptl_crystal_colour red
_exptl_crystal_density_diffrn 1.365
_exptl_crystal_description block
_exptl_crystal_F_000 694
_exptl_crystal_recrystallization_method 'Re-crystallisation from solvent: dichloromethane'
_exptl_crystal_size_max 0.220
_exptl_crystal_size_mid 0.200
_exptl_crystal_size_min 0.180
_exptl_transmission_factor_max 0.864
_exptl_transmission_factor_min 0.864
_refine_diff_density_max 1.172
_refine_diff_density_min -0.316
_refine_diff_density_rms 0.084
_refine_ls_extinction_method none
_refine_ls_goodness_of_fit_ref 0.978
_refine_ls_hydrogen_treatment constr
_refine_ls_matrix_type full
_refine_ls_number_parameters 451
_refine_ls_number_reflns 5808
_refine_ls_number_restraints 11
_refine_ls_restrained_S_all 1.002
_refine_ls_R_factor_all 0.0964
_refine_ls_R_factor_gt 0.0756
_refine_ls_shift/su_max 0.000
_refine_ls_shift/su_mean 0.000
_refine_ls_structure_factor_coef Fsqd
_refine_ls_weighting_details 'w=1/[\s^2^(Fo^2^)+(0.1757P)^2^+1.0691P] where P=(Fo^2^+2Fc^2^)/3'
_refine_ls_weighting_scheme calc
_refine_ls_wR_factor_gt 0.2298
_refine_ls_wR_factor_ref 0.2584
_reflns_Friedel_coverage 0.000
_reflns_number_gt 4251
_reflns_number_total 5808
_reflns_threshold_expression 'I > 2\s(I)'
_cod_data_source_file c7tc04181k2.cif
_cod_data_source_block 1_a
_cod_database_code 7236954
_shelx_shelxl_version_number 2014/7
_shelx_space_group_comment
;
The symmetry employed for this shelxl refinement is uniquely defined
by the following loop, which should always be used as a source of
symmetry information in preference to the above space-group names.
They are only intended as comments.
;
_shelx_estimated_absorpt_t_min 0.949
_shelx_estimated_absorpt_t_max 0.958

loop_
_space_group_symop_operation_xyz
'x, y, z'
'-x, -y, -z'

loop_
_atom_site_label
_atom_site_type_symbol
_atom_site_fract_x
_atom_site_fract_y
_atom_site_fract_z
_atom_site_U_iso_or_equiv
_atom_site_adp_type
_atom_site_occupancy
_atom_site_site_symmetry_order
_atom_site_calc_flag
_atom_site_refinement_flags_posn
_atom_site_refinement_flags_adp
_atom_site_refinement_flags_occupancy
_atom_site_disorder_assembly
_atom_site_disorder_group
C1 C 0.7635(3) 0.4660(2) 0.4178(2) 0.0381(7) Uani 1 1 d . . . . .
C2 C 0.7914(3) 0.4624(2) 0.5636(2) 0.0353(7) Uani 1 1 d . . . . .
C3 C 0.7007(3) 0.5556(2) 0.5456(2) 0.0389(7) Uani 1 1 d . . . . .
H3 H 0.6793 0.5875 0.5911 0.047 Uiso 1 1 calc R U . . .
C4 C 0.6429(3) 0.5998(2) 0.4583(2) 0.0346(7) Uani 1 1 d . . . . .
C5 C 0.8537(3) 0.4056(2) 0.6562(2) 0.0363(7) Uani 1 1 d . . . . .
C6 C 0.9755(3) 0.3360(2) 0.6618(2) 0.0392(7) Uani 1 1 d . . . . .
H6 H 1.0203 0.3282 0.6065 0.047 Uiso 1 1 calc R U . . .
C7 C 1.0309(4) 0.2785(3) 0.7476(2) 0.0440(8) Uani 1 1 d . . . . .
H7 H 1.1117 0.2315 0.7500 0.053 Uiso 1 1 calc R U . . .
C8 C 0.9671(4) 0.2899(3) 0.8304(2) 0.0445(8) Uani 1 1 d . . . . .
C9 C 0.8468(4) 0.3607(3) 0.8259(2) 0.0504(8) Uani 1 1 d . . . . .
H9 H 0.8042 0.3699 0.8810 0.060 Uiso 1 1 calc R U . . .
C10 C 0.7906(4) 0.4172(3) 0.7399(2) 0.0465(8) Uani 1 1 d . . . . .
H10 H 0.7094 0.4638 0.7377 0.056 Uiso 1 1 calc R U . . .
C11 C 1.1672(4) 0.2460(3) 0.9368(2) 0.0434(7) Uani 1 1 d . . . . .
C12 C 1.2662(4) 0.3193(3) 0.8676(3) 0.0563(9) Uani 1 1 d . . . . .
H12 H 1.2382 0.3596 0.8068 0.068 Uiso 1 1 calc R U . . .
C13 C 1.4079(5) 0.3336(4) 0.8881(3) 0.0741(13) Uani 1 1 d . . . . .
H13 H 1.4734 0.3841 0.8410 0.089 Uiso 1 1 calc R U . . .
C14 C 1.4517(5) 0.2748(4) 0.9760(3) 0.0769(13) Uani 1 1 d . . . . .
H14 H 1.5475 0.2832 0.9886 0.092 Uiso 1 1 calc R U . . .
C15 C 1.3519(4) 0.2021(4) 1.0467(3) 0.0633(10) Uani 1 1 d . . . . .
H15 H 1.3801 0.1621 1.1075 0.076 Uiso 1 1 calc R U . . .
C16 C 1.2124(4) 0.1894(3) 1.0269(2) 0.0494(8) Uani 1 1 d . . . . .
C17 C 0.9818(4) 0.0941(3) 1.0837(2) 0.0492(8) Uani 1 1 d . . . . .
C18 C 0.9324(4) 0.1461(3) 0.9933(2) 0.0447(8) Uani 1 1 d . . . . .
C19 C 0.7969(4) 0.1124(3) 0.9798(3) 0.0576(9) Uani 1 1 d . . . . .
H19 H 0.7626 0.1433 0.9198 0.069 Uiso 1 1 calc R U . . .
C20 C 0.7120(4) 0.0330(3) 1.0547(3) 0.0636(10) Uani 1 1 d . . . . .
H20 H 0.6205 0.0115 1.0449 0.076 Uiso 1 1 calc R U . . .
C21 C 0.7617(5) -0.0148(3) 1.1443(3) 0.0623(10) Uani 1 1 d . . . . .
H21 H 0.7030 -0.0671 1.1948 0.075 Uiso 1 1 calc R U . . .
C22 C 0.8970(5) 0.0153(3) 1.1581(3) 0.0561(9) Uani 1 1 d . . . . .
H22 H 0.9319 -0.0176 1.2178 0.067 Uiso 1 1 calc R U . . .
C23 C 0.5459(3) 0.7002(2) 0.4317(2) 0.0360(7) Uani 1 1 d . . . . .
C24 C 0.4945(4) 0.7433(3) 0.3421(2) 0.0469(8) Uani 1 1 d . . . . .
H24 H 0.5202 0.7088 0.2990 0.056 Uiso 1 1 calc R U . . .
C25 C 0.4052(4) 0.8374(3) 0.3164(3) 0.0507(8) Uani 1 1 d . . . . .
H25 H 0.3704 0.8650 0.2565 0.061 Uiso 1 1 calc R U . . .
C26 C 0.3679(3) 0.8900(2) 0.3791(2) 0.0424(8) Uani 1 1 d . . . . .
C27 C 0.4182(4) 0.8480(3) 0.4679(3) 0.0496(8) Uani 1 1 d . . . . .
H27 H 0.3926 0.8832 0.5107 0.060 Uiso 1 1 calc R U . . .
C28 C 0.5069(4) 0.7536(3) 0.4944(2) 0.0466(8) Uani 1 1 d . . . . .
H28 H 0.5404 0.7260 0.5546 0.056 Uiso 1 1 calc R U . . .
C29 C 0.3392(4) 1.0945(3) 0.3145(2) 0.0439(8) Uani 1 1 d . . . . .
C30 C 0.4901(4) 1.1141(3) 0.2914(3) 0.0543(9) Uani 1 1 d . . . . .
H30 H 0.5544 1.0537 0.3031 0.065 Uiso 1 1 calc R U . . .
C31 C 0.5463(5) 1.2218(3) 0.2514(3) 0.0696(12) Uani 1 1 d . . . . .
H31 H 0.6481 1.2335 0.2365 0.084 Uiso 1 1 calc R U . . .
C32 C 0.4531(6) 1.3129(3) 0.2331(4) 0.0756(13) Uani 1 1 d . . . . .
H32 H 0.4913 1.3857 0.2062 0.091 Uiso 1 1 calc R U . . .
C33 C 0.3032(5) 1.2940(3) 0.2553(3) 0.0649(11) Uani 1 1 d . . . . .
H33 H 0.2394 1.3548 0.2432 0.078 Uiso 1 1 calc R U . . .
C34 C 0.2464(4) 1.1877(3) 0.2949(3) 0.0501(8) Uani 1 1 d . . . . .
C35 C 0.0348(4) 1.0711(3) 0.3567(2) 0.0455(8) Uani 1 1 d . . . . .
C36 C 0.1224(3) 0.9752(3) 0.3781(2) 0.0418(7) Uani 1 1 d . . . . .
C37 C 0.0537(4) 0.8718(3) 0.4239(3) 0.0476(8) Uani 1 1 d . . . . .
H37 H 0.1098 0.8068 0.4395 0.057 Uiso 1 1 calc R U . . .
C38 C -0.1002(4) 0.8645(3) 0.4468(3) 0.0550(9) Uani 1 1 d . . . . .
H38 H -0.1459 0.7945 0.4775 0.066 Uiso 1 1 calc R U . . .
C39 C -0.1840(4) 0.9595(3) 0.4244(3) 0.0590(10) Uani 1 1 d . . . . .
H39 H -0.2862 0.9543 0.4396 0.071 Uiso 1 1 calc R U . . .
C40 C -0.1159(4) 1.0625(3) 0.3793(3) 0.0555(9) Uani 1 1 d . . . . .
H40 H -0.1727 1.1272 0.3639 0.067 Uiso 1 1 calc R U . . .
Cl1 Cl 0.80885(12) 0.40773(8) 0.33240(6) 0.0613(3) Uani 1 1 d . . . . .
C41 C 0.0599(16) 0.5195(14) 0.9617(9) 0.163(5) Uani 0.5 1 d D U P A -1
H41A H 0.0525 0.4980 0.9078 0.195 Uiso 0.5 1 calc R U P A -1
H41B H 0.0111 0.5905 0.9526 0.195 Uiso 0.5 1 calc R U P A -1
Cl2 Cl 0.2457(8) 0.5138(6) 0.9945(5) 0.204(3) Uani 0.5 1 d D U P A -1
Cl3 Cl -0.0039(7) 0.3919(5) 1.0952(4) 0.174(2) Uani 0.5 1 d D U P A -1
N1 N 0.8256(3) 0.4174(2) 0.49763(18) 0.0385(6) Uani 1 1 d . . . . .
N2 N 0.6727(3) 0.5526(2) 0.39274(17) 0.0381(6) Uani 1 1 d . . . . .
N3 N 1.0220(3) 0.2291(3) 0.9202(2) 0.0528(8) Uani 1 1 d . . . . .
N4 N 0.2757(3) 0.9871(2) 0.3531(2) 0.0511(8) Uani 1 1 d . . . . .
O1 O 1.1187(3) 0.1194(3) 1.10248(18) 0.0737(9) Uani 1 1 d . . . . .
O2 O 0.0946(3) 1.1769(2) 0.3122(2) 0.0639(8) Uani 1 1 d . . . . .

loop_
_atom_site_aniso_label
_atom_site_aniso_U_11
_atom_site_aniso_U_22
_atom_site_aniso_U_33
_atom_site_aniso_U_23
_atom_site_aniso_U_13
_atom_site_aniso_U_12
C1 0.0371(16) 0.0364(15) 0.0374(16) -0.0109(13) -0.0020(13) 0.0013(12)
C2 0.0295(15) 0.0326(14) 0.0387(16) -0.0076(12) -0.0031(12) -0.0015(11)
C3 0.0357(16) 0.0371(15) 0.0413(17) -0.0123(13) -0.0049(13) 0.0048(12)
C4 0.0251(14) 0.0337(14) 0.0373(16) -0.0057(12) -0.0005(11) -0.0007(11)
C5 0.0328(15) 0.0328(14) 0.0370(16) -0.0059(12) -0.0043(12) -0.0006(12)
C6 0.0370(16) 0.0381(15) 0.0416(17) -0.0141(13) -0.0056(13) 0.0058(12)
C7 0.0380(17) 0.0408(16) 0.0481(19) -0.0103(14) -0.0104(14) 0.0079(13)
C8 0.0424(18) 0.0432(17) 0.0384(17) -0.0035(14) -0.0094(14) -0.0005(14)
C9 0.0483(19) 0.056(2) 0.0386(18) -0.0091(15) -0.0026(14) 0.0045(16)
C10 0.0425(18) 0.0473(18) 0.0421(18) -0.0094(15) -0.0040(14) 0.0105(14)
C11 0.0406(17) 0.0459(17) 0.0431(18) -0.0159(14) -0.0075(14) 0.0047(14)
C12 0.052(2) 0.064(2) 0.046(2) -0.0123(17) -0.0036(16) -0.0064(17)
C13 0.049(2) 0.106(3) 0.058(3) -0.022(2) 0.0012(19) -0.022(2)
C14 0.046(2) 0.119(4) 0.072(3) -0.041(3) -0.012(2) -0.007(2)
C15 0.055(2) 0.080(3) 0.055(2) -0.022(2) -0.0209(18) 0.008(2)
C16 0.051(2) 0.0539(19) 0.0412(18) -0.0145(16) -0.0099(15) 0.0002(16)
C17 0.054(2) 0.0499(18) 0.0393(18) -0.0121(15) -0.0051(15) 0.0013(15)
C18 0.0469(18) 0.0429(17) 0.0384(17) -0.0087(14) -0.0048(14) 0.0019(14)
C19 0.051(2) 0.057(2) 0.052(2) -0.0054(17) -0.0105(17) -0.0042(17)
C20 0.049(2) 0.056(2) 0.073(3) -0.011(2) -0.0058(19) -0.0055(17)
C21 0.065(3) 0.049(2) 0.056(2) -0.0056(17) 0.0113(19) -0.0051(18)
C22 0.071(3) 0.0478(19) 0.0385(19) -0.0054(15) -0.0018(17) -0.0007(17)
C23 0.0258(14) 0.0356(15) 0.0407(16) -0.0080(13) -0.0030(12) 0.0003(11)
C24 0.0485(19) 0.0450(17) 0.0451(18) -0.0136(15) -0.0115(15) 0.0082(14)
C25 0.048(2) 0.0514(19) 0.0472(19) -0.0114(16) -0.0149(15) 0.0145(15)
C26 0.0280(15) 0.0363(15) 0.0522(19) -0.0049(14) -0.0049(13) 0.0036(12)
C27 0.0434(18) 0.0482(18) 0.057(2) -0.0208(16) -0.0061(15) 0.0112(15)
C28 0.0408(17) 0.0504(18) 0.0459(18) -0.0146(15) -0.0118(14) 0.0152(14)
C29 0.0461(19) 0.0386(16) 0.0424(18) -0.0081(14) -0.0140(14) 0.0029(13)
C30 0.048(2) 0.0503(19) 0.057(2) -0.0089(17) -0.0166(17) 0.0007(16)
C31 0.059(2) 0.064(2) 0.076(3) -0.011(2) -0.016(2) -0.016(2)
C32 0.084(3) 0.046(2) 0.087(3) -0.009(2) -0.022(3) -0.013(2)
C33 0.080(3) 0.0405(19) 0.071(3) -0.0155(18) -0.019(2) 0.0058(18)
C34 0.054(2) 0.0445(18) 0.050(2) -0.0141(16) -0.0151(16) 0.0076(15)
C35 0.0435(18) 0.0463(18) 0.0484(19) -0.0182(15) -0.0141(14) 0.0127(14)
C36 0.0358(16) 0.0465(17) 0.0443(18) -0.0173(14) -0.0112(13) 0.0072(13)
C37 0.0381(17) 0.0450(17) 0.062(2) -0.0227(16) -0.0104(15) 0.0064(14)
C38 0.0418(19) 0.058(2) 0.071(2) -0.0311(19) -0.0054(17) -0.0019(16)
C39 0.0336(18) 0.077(3) 0.078(3) -0.042(2) -0.0073(17) 0.0063(17)
C40 0.0422(19) 0.065(2) 0.067(2) -0.0319(19) -0.0161(17) 0.0213(17)
Cl1 0.0838(7) 0.0563(6) 0.0485(5) -0.0254(4) -0.0112(5) 0.0176(5)
C41 0.180(10) 0.226(12) 0.122(9) -0.113(8) -0.029(8) 0.077(11)
Cl2 0.240(6) 0.238(6) 0.215(5) -0.168(5) -0.078(4) 0.099(5)
Cl3 0.214(5) 0.184(4) 0.157(4) -0.099(3) -0.058(4) 0.103(4)
N1 0.0369(14) 0.0346(13) 0.0389(14) -0.0089(11) -0.0027(11) 0.0034(10)
N2 0.0355(14) 0.0359(13) 0.0377(14) -0.0082(11) -0.0043(11) 0.0029(10)
N3 0.0408(16) 0.0591(17) 0.0407(16) 0.0028(13) -0.0105(12) -0.0062(13)
N4 0.0336(14) 0.0382(14) 0.069(2) -0.0072(13) -0.0073(13) 0.0090(11)
O1 0.0710(18) 0.090(2) 0.0423(15) 0.0005(14) -0.0211(13) -0.0238(16)
O2 0.0535(16) 0.0436(13) 0.0809(19) -0.0092(13) -0.0085(13) 0.0152(11)

loop_
_atom_type_symbol
_atom_type_description
_atom_type_scat_dispersion_real
_atom_type_scat_dispersion_imag
_atom_type_scat_source
C C 0.0033 0.0016 'International Tables Vol C Tables 4.2.6.8 and 6.1.1.4'
H H 0.0000 0.0000 'International Tables Vol C Tables 4.2.6.8 and 6.1.1.4'
N N 0.0061 0.0033 'International Tables Vol C Tables 4.2.6.8 and 6.1.1.4'
O O 0.0106 0.0060 'International Tables Vol C Tables 4.2.6.8 and 6.1.1.4'
Cl Cl 0.1484 0.1585 'International Tables Vol C Tables 4.2.6.8 and 6.1.1.4'

loop_
_geom_angle_atom_site_label_1
_geom_angle_atom_site_label_2
_geom_angle_atom_site_label_3
_geom_angle
N1 C1 N2 129.8(3)
N1 C1 Cl1 114.8(2)
N2 C1 Cl1 115.4(2)
N1 C2 C3 121.2(3)
N1 C2 C5 116.1(2)
C3 C2 C5 122.7(3)
C4 C3 C2 118.4(3)
C4 C3 H3 120.8
C2 C3 H3 120.8
N2 C4 C3 120.8(3)
N2 C4 C23 116.7(3)
C3 C4 C23 122.5(3)
C6 C5 C10 118.2(3)
C6 C5 C2 120.0(3)
C10 C5 C2 121.7(3)
C7 C6 C5 121.0(3)
C7 C6 H6 119.5
C5 C6 H6 119.5
C6 C7 C8 120.4(3)
C6 C7 H7 119.8
C8 C7 H7 119.8
C7 C8 C9 119.3(3)
C7 C8 N3 120.9(3)
C9 C8 N3 119.8(3)
C10 C9 C8 120.2(3)
C10 C9 H9 119.9
C8 C9 H9 119.9
C9 C10 C5 120.9(3)
C9 C10 H10 119.6
C5 C10 H10 119.6
C12 C11 C16 117.9(3)
C12 C11 N3 122.7(3)
C16 C11 N3 119.3(3)
C11 C12 C13 120.4(4)
C11 C12 H12 119.8
C13 C12 H12 119.8
C14 C13 C12 120.8(4)
C14 C13 H13 119.6
C12 C13 H13 119.6
C13 C14 C15 119.3(4)
C13 C14 H14 120.4
C15 C14 H14 120.4
C16 C15 C14 119.8(4)
C16 C15 H15 120.1
C14 C15 H15 120.1
C15 C16 O1 115.9(3)
C15 C16 C11 121.8(3)
O1 C16 C11 122.3(3)
C22 C17 O1 116.7(3)
C22 C17 C18 121.7(3)
O1 C17 C18 121.6(3)
C19 C18 C17 117.7(3)
C19 C18 N3 123.0(3)
C17 C18 N3 119.3(3)
C20 C19 C18 120.4(4)
C20 C19 H19 119.8
C18 C19 H19 119.8
C19 C20 C21 120.6(4)
C19 C20 H20 119.7
C21 C20 H20 119.7
C22 C21 C20 119.6(3)
C22 C21 H21 120.2
C20 C21 H21 120.2
C21 C22 C17 119.8(4)
C21 C22 H22 120.1
C17 C22 H22 120.1
C28 C23 C24 118.6(3)
C28 C23 C4 121.2(3)
C24 C23 C4 120.2(3)
C25 C24 C23 120.6(3)
C25 C24 H24 119.7
C23 C24 H24 119.7
C26 C25 C24 120.2(3)
C26 C25 H25 119.9
C24 C25 H25 119.9
C25 C26 C27 119.6(3)
C25 C26 N4 120.5(3)
C27 C26 N4 120.0(3)
C26 C27 C28 120.6(3)
C26 C27 H27 119.7
C28 C27 H27 119.7
C23 C28 C27 120.5(3)
C23 C28 H28 119.8
C27 C28 H28 119.8
C30 C29 N4 123.3(3)
C30 C29 C34 117.7(3)
N4 C29 C34 119.0(3)
C31 C30 C29 120.8(4)
C31 C30 H30 119.6
C29 C30 H30 119.6
C30 C31 C32 120.7(4)
C30 C31 H31 119.6
C32 C31 H31 119.6
C33 C32 C31 118.8(4)
C33 C32 H32 120.6
C31 C32 H32 120.6
C34 C33 C32 121.0(4)
C34 C33 H33 119.5
C32 C33 H33 119.5
C33 C34 O2 117.0(3)
C33 C34 C29 121.0(4)
O2 C34 C29 122.0(3)
O2 C35 C40 117.3(3)
O2 C35 C36 122.0(3)
C40 C35 C36 120.7(3)
C37 C36 N4 122.4(3)
C37 C36 C35 118.4(3)
N4 C36 C35 119.2(3)
C36 C37 C38 120.2(3)
C36 C37 H37 119.9
C38 C37 H37 119.9
C39 C38 C37 120.5(3)
C39 C38 H38 119.7
C37 C38 H38 119.7
C40 C39 C38 119.5(3)
C40 C39 H39 120.3
C38 C39 H39 120.3
C39 C40 C35 120.7(3)
C39 C40 H40 119.6
C35 C40 H40 119.6
Cl2 C41 Cl3 89.4(7)
Cl2 C41 H41A 113.8
Cl3 C41 H41A 113.8
Cl2 C41 H41B 113.8
Cl3 C41 H41B 113.8
H41A C41 H41B 111.0
C1 N1 C2 115.0(2)
C1 N2 C4 114.8(3)
C11 N3 C18 118.6(3)
C11 N3 C8 121.6(3)
C18 N3 C8 119.8(3)
C36 N4 C29 119.3(3)
C36 N4 C26 119.9(3)
C29 N4 C26 120.2(3)
C17 O1 C16 118.0(3)
C35 O2 C34 118.2(3)

loop_
_geom_bond_atom_site_label_1
_geom_bond_atom_site_label_2
_geom_bond_distance
C1 N1 1.316(4)
C1 N2 1.325(4)
C1 Cl1 1.738(3)
C2 N1 1.342(4)
C2 C3 1.388(4)
C2 C5 1.484(4)
C3 C4 1.386(4)
C3 H3 0.9300
C4 N2 1.352(4)
C4 C23 1.489(4)
C5 C6 1.390(4)
C5 C10 1.395(5)
C6 C7 1.374(4)
C6 H6 0.9300
C7 C8 1.384(5)
C7 H7 0.9300
C8 C9 1.389(5)
C8 N3 1.427(4)
C9 C10 1.377(5)
C9 H9 0.9300
C10 H10 0.9300
C11 C12 1.376(5)
C11 C16 1.385(5)
C11 N3 1.408(4)
C12 C13 1.392(5)
C12 H12 0.9300
C13 C14 1.357(6)
C13 H13 0.9300
C14 C15 1.388(6)
C14 H14 0.9300
C15 C16 1.364(5)
C15 H15 0.9300
C16 O1 1.379(4)
C17 C22 1.373(5)
C17 O1 1.382(4)
C17 C18 1.398(5)
C18 C19 1.381(5)
C18 N3 1.411(4)
C19 C20 1.381(5)
C19 H19 0.9300
C20 C21 1.384(6)
C20 H20 0.9300
C21 C22 1.363(6)
C21 H21 0.9300
C22 H22 0.9300
C23 C28 1.383(5)
C23 C24 1.388(4)
C24 C25 1.387(4)
C24 H24 0.9300
C25 C26 1.374(5)
C25 H25 0.9300
C26 C27 1.374(5)
C26 N4 1.431(4)
C27 C28 1.387(4)
C27 H27 0.9300
C28 H28 0.9300
C29 C30 1.384(5)
C29 N4 1.397(4)
C29 C34 1.399(5)
C30 C31 1.376(5)
C30 H30 0.9300
C31 C32 1.382(6)
C31 H31 0.9300
C32 C33 1.372(6)
C32 H32 0.9300
C33 C34 1.362(5)
C33 H33 0.9300
C34 O2 1.376(4)
C35 O2 1.369(4)
C35 C40 1.371(5)
C35 C36 1.397(4)
C36 C37 1.378(5)
C36 N4 1.399(4)
C37 C38 1.400(5)
C37 H37 0.9300
C38 C39 1.367(5)
C38 H38 0.9300
C39 C40 1.371(6)
C39 H39 0.9300
C40 H40 0.9300
C41 Cl2 1.804(15)
C41 Cl3 2.100(15)
C41 H41A 0.9700
C41 H41B 0.9700

loop_
_geom_torsion_atom_site_label_1
_geom_torsion_atom_site_label_2
_geom_torsion_atom_site_label_3
_geom_torsion_atom_site_label_4
_geom_torsion
N1 C2 C3 C4 1.5(4)
C5 C2 C3 C4 -177.3(3)
C2 C3 C4 N2 0.8(4)
C2 C3 C4 C23 -179.3(3)
N1 C2 C5 C6 20.2(4)
C3 C2 C5 C6 -161.0(3)
N1 C2 C5 C10 -158.0(3)
C3 C2 C5 C10 20.9(4)
C10 C5 C6 C7 1.2(5)
C2 C5 C6 C7 -177.0(3)
C5 C6 C7 C8 -0.8(5)
C6 C7 C8 C9 -0.3(5)
C6 C7 C8 N3 178.9(3)
C7 C8 C9 C10 1.0(5)
N3 C8 C9 C10 -178.2(3)
C8 C9 C10 C5 -0.6(5)
C6 C5 C10 C9 -0.4(5)
C2 C5 C10 C9 177.7(3)
C16 C11 C12 C13 1.3(6)
N3 C11 C12 C13 179.3(4)
C11 C12 C13 C14 0.8(7)
C12 C13 C14 C15 -1.9(7)
C13 C14 C15 C16 0.9(7)
C14 C15 C16 O1 -177.2(4)
C14 C15 C16 C11 1.2(6)
C12 C11 C16 C15 -2.3(5)
N3 C11 C16 C15 179.6(3)
C12 C11 C16 O1 176.0(3)
N3 C11 C16 O1 -2.1(5)
C22 C17 C18 C19 -2.5(5)
O1 C17 C18 C19 177.4(3)
C22 C17 C18 N3 178.0(3)
O1 C17 C18 N3 -2.2(5)
C17 C18 C19 C20 2.4(6)
N3 C18 C19 C20 -178.1(3)
C18 C19 C20 C21 -0.6(6)
C19 C20 C21 C22 -1.3(6)
C20 C21 C22 C17 1.2(6)
O1 C17 C22 C21 -179.2(3)
C18 C17 C22 C21 0.6(6)
N2 C4 C23 C28 178.9(3)
C3 C4 C23 C28 -1.0(4)
N2 C4 C23 C24 -2.1(4)
C3 C4 C23 C24 178.0(3)
C28 C23 C24 C25 -0.4(5)
C4 C23 C24 C25 -179.4(3)
C23 C24 C25 C26 0.8(5)
C24 C25 C26 C27 -0.8(5)
C24 C25 C26 N4 -179.9(3)
C25 C26 C27 C28 0.4(5)
N4 C26 C27 C28 179.6(3)
C24 C23 C28 C27 0.1(5)
C4 C23 C28 C27 179.1(3)
C26 C27 C28 C23 -0.1(5)
N4 C29 C30 C31 178.4(4)
C34 C29 C30 C31 0.6(6)
C29 C30 C31 C32 -0.2(7)
C30 C31 C32 C33 -0.2(7)
C31 C32 C33 C34 0.1(7)
C32 C33 C34 O2 -178.2(4)
C32 C33 C34 C29 0.3(6)
C30 C29 C34 C33 -0.7(5)
N4 C29 C34 C33 -178.5(4)
C30 C29 C34 O2 177.8(3)
N4 C29 C34 O2 -0.1(5)
O2 C35 C36 C37 179.3(3)
C40 C35 C36 C37 -1.0(5)
O2 C35 C36 N4 -0.4(5)
C40 C35 C36 N4 179.3(3)
N4 C36 C37 C38 -179.6(3)
C35 C36 C37 C38 0.8(5)
C36 C37 C38 C39 -0.2(6)
C37 C38 C39 C40 -0.2(6)
C38 C39 C40 C35 -0.1(6)
O2 C35 C40 C39 -179.6(3)
C36 C35 C40 C39 0.7(6)
N2 C1 N1 C2 0.1(5)
Cl1 C1 N1 C2 179.7(2)
C3 C2 N1 C1 -2.0(4)
C5 C2 N1 C1 176.9(3)
N1 C1 N2 C4 2.0(5)
Cl1 C1 N2 C4 -177.5(2)
C3 C4 N2 C1 -2.4(4)
C23 C4 N2 C1 177.7(2)
C12 C11 N3 C18 175.3(3)
C16 C11 N3 C18 -6.6(5)
C12 C11 N3 C8 -1.6(5)
C16 C11 N3 C8 176.4(3)
C19 C18 N3 C11 -170.8(3)
C17 C18 N3 C11 8.7(5)
C19 C18 N3 C8 6.2(5)
C17 C18 N3 C8 -174.3(3)
C7 C8 N3 C11 62.9(5)
C9 C8 N3 C11 -117.9(4)
C7 C8 N3 C18 -114.0(4)
C9 C8 N3 C18 65.2(5)
C37 C36 N4 C29 -174.4(3)
C35 C36 N4 C29 5.3(5)
C37 C36 N4 C26 -3.1(5)
C35 C36 N4 C26 176.6(3)
C30 C29 N4 C36 177.2(3)
C34 C29 N4 C36 -5.1(5)
C30 C29 N4 C26 6.0(5)
C34 C29 N4 C26 -176.3(3)
C25 C26 N4 C36 93.7(4)
C27 C26 N4 C36 -85.5(4)
C25 C26 N4 C29 -95.1(4)
C27 C26 N4 C29 85.7(4)
C22 C17 O1 C16 173.4(3)
C18 C17 O1 C16 -6.4(5)
C15 C16 O1 C17 -173.0(3)
C11 C16 O1 C17 8.6(5)
C40 C35 O2 C34 175.6(3)
C36 C35 O2 C34 -4.7(5)
C33 C34 O2 C35 -176.5(3)
C29 C34 O2 C35 4.9(5)
